data_4322206
loop_
_publ_author_name
'Romana Anulewicz-Ostrowska'
'Sergiusz Luli\'nski'
'Janusz Serwatowski'

_publ_contact_author
;
   Sergiusz Lulinski
   Department of Chemistry
   Technical University of Warsaw
   Noakowskiego 3,
   PL-00-664 Warszawa
   Poland
;
_publ_contact_author_email serek@ch.pw.edu.pl
_publ_contact_author_fax '048 22 6282741'
_publ_contact_author_phone '048 22 6607273'
_publ_section_title
;
 Synthesis and Characterization of Dialkylmetal Boryloxides
 [(\m-9-BBN-9-O)MMe2]2, M = Al, Ga, In
;
_journal_name_full 'Inorganic Chemistry'
_journal_page_first 3796
_journal_page_last 3800
_journal_paper_doi 10.1021/ic981454o
_journal_volume 38
_journal_year 1999
_chemical_formula_structural '[(1,5-C8H14)BOAl(CH3)2]2'
_chemical_formula_sum 'C20 H40 Al2 B2 O2'
_chemical_formula_weight 388.10
_chemical_melting_point 483
_chemical_name_systematic 'bis((m2-cyclooctane-1,5-diyl-borane-oxo) dimethylaluminum)'
_space_group_IT_number 45
_symmetry_cell_setting orthorhombic
_symmetry_space_group_name_Hall 'I 2 -2c'
_symmetry_space_group_name_H-M 'I b a 2'
_atom_sites_solution_hydrogens geom
_atom_sites_solution_primary direct
_atom_sites_solution_secondary difmap
_audit_creation_method SHELXL
_cell_angle_alpha 90.00
_cell_angle_beta 90.00
_cell_angle_gamma 90.00
_cell_formula_units_Z 4
_cell_length_a 19.142(4)
_cell_length_b 9.876(2)
_cell_length_c 12.846(3)
_cell_measurement_temperature 293(2)
_cell_volume 2428.5(9)
_computing_structure_refinement 'SHELXL-93 (Sheldrick, 1993)'
_computing_structure_solution 'SHELXS-86 (Sheldrick, 1990)'
_diffrn_ambient_temperature 293(2)
_diffrn_radiation_monochromator graphite
_diffrn_radiation_source 'fine-focus sealed tube'
_diffrn_radiation_type CuK\a
_diffrn_radiation_wavelength 1.54178
_diffrn_reflns_av_R_equivalents 0.0334
_diffrn_reflns_av_sigmaI/netI 0.0328
_diffrn_reflns_limit_h_max 0
_diffrn_reflns_limit_h_min -21
_diffrn_reflns_limit_k_max 1
_diffrn_reflns_limit_k_min -12
_diffrn_reflns_limit_l_max 13
_diffrn_reflns_limit_l_min -1
_diffrn_reflns_number 1511
_diffrn_reflns_theta_max 78.79
_diffrn_reflns_theta_min 4.62
_exptl_absorpt_coefficient_mu 1.146
_exptl_crystal_colour colourless
_exptl_crystal_density_diffrn 1.061
_exptl_crystal_F_000 848
_exptl_crystal_size_max 0.5
_exptl_crystal_size_mid 0.3
_exptl_crystal_size_min 0.2
_refine_diff_density_max 0.415
_refine_diff_density_min -0.238
_refine_diff_density_rms 0.050
_refine_ls_abs_structure_details 'Flack H D (1983), Acta Cryst. A39, 876-881'
_refine_ls_abs_structure_Flack 0.15(12)
_refine_ls_extinction_coef 0.0111(9)
_refine_ls_extinction_expression Fc^*^=kFc[1+0.001xFc^2^\l^3^/sin(2\q)]^-1/4^
_refine_ls_extinction_method SHELXL
_refine_ls_goodness_of_fit_all 1.082
_refine_ls_goodness_of_fit_obs 1.122
_refine_ls_matrix_type full
_refine_ls_number_parameters 139
_refine_ls_number_reflns 1365
_refine_ls_number_restraints 1
_refine_ls_restrained_S_all 1.101
_refine_ls_restrained_S_obs 1.121
_refine_ls_R_factor_all 0.0700
_refine_ls_R_factor_obs 0.0568
_refine_ls_shift/esd_max 0.381
_refine_ls_shift/esd_mean 0.109
_refine_ls_structure_factor_coef Fsqd
_refine_ls_weighting_details 'w=1/[\s^2^(Fo^2^)+(0.0909P)^2^+1.1872P] where P=(Fo^2^+2Fc^2^)/3'
_refine_ls_weighting_scheme calc
_refine_ls_wR_factor_all 0.1567
_refine_ls_wR_factor_obs 0.1437
_reflns_number_observed 1127
_reflns_number_total 1367
_reflns_observed_criterion >2sigma(I)
_cod_data_source_file ic981454o_1.cif
_cod_data_source_block B-O-Al
_cod_depositor_comments
;
The following automatic conversions were performed:

'_refine_ls_weighting_scheme' value 'calc
w=1/[\s^2^(Fo^2^)+(0.0909P)^2^+1.1872P] where P=(Fo^2^+2Fc^2^)/3' was
changed to 'calc'. New tag '_refine_ls_weighting_details' was
created. The value of the new tag was set to
'w=1/[\s^2^(Fo^2^)+(0.0909P)^2^+1.1872P] where P=(Fo^2^+2Fc^2^)/3'.

Automatic conversion script
Id: cif_fix_values 3143 2015-03-26 13:38:13Z robertas 
;
_cod_database_code 4322206

loop_
_symmetry_equiv_pos_as_xyz
'x, y, z'
'-x, -y, z'
'x+1/2, -y+1/2, z'
'-x+1/2, y+1/2, z'
'x+1/2, y+1/2, z+1/2'
'-x+1/2, -y+1/2, z+1/2'
'x+1, -y+1, z+1/2'
'-x+1, y+1, z+1/2'

loop_
_atom_site_aniso_label
_atom_site_aniso_U_11
_atom_site_aniso_U_22
_atom_site_aniso_U_33
_atom_site_aniso_U_23
_atom_site_aniso_U_13
_atom_site_aniso_U_12
Al 0.0332(5) 0.0345(4) 0.0702(7) -0.0070(9) -0.0074(10) -0.0047(3)
C1 0.091(6) 0.065(5) 0.075(5) 0.012(3) 0.011(5) -0.037(4)
C2 0.059(5) 0.073(5) 0.102(7) -0.015(4) -0.020(4) 0.013(3)
O 0.0353(10) 0.0350(9) 0.076(2) -0.013(2) 0.006(3) 0.0005(7)
B 0.040(2) 0.040(2) 0.051(3) -0.004(3) -0.002(3) 0.0038(12)
C3 0.038(2) 0.051(2) 0.077(3) 0.007(4) -0.006(4) 0.0058(12)
C4 0.065(5) 0.061(3) 0.102(6) -0.001(4) 0.020(4) -0.002(3)
C5 0.087(6) 0.127(7) 0.080(6) -0.013(6) 0.011(5) 0.039(6)
C6 0.132(9) 0.061(5) 0.079(5) -0.025(4) -0.016(5) -0.021(4)
C7 0.061(2) 0.0364(14) 0.089(3) 0.008(4) -0.025(4) 0.0055(13)
C8 0.129(10) 0.070(6) 0.122(9) 0.042(6) -0.010(8) 0.018(6)
C9 0.163(11) 0.063(5) 0.130(9) 0.041(5) -0.066(8) 0.001(6)
C10 0.085(8) 0.140(9) 0.082(7) 0.024(6) -0.034(5) 0.022(6)

loop_
_atom_site_label
_atom_site_type_symbol
_atom_site_fract_x
_atom_site_fract_y
_atom_site_fract_z
_atom_site_U_iso_or_equiv
_atom_site_thermal_displace_type
_atom_site_occupancy
_atom_site_calc_flag
_atom_site_refinement_flags
_atom_site_disorder_group
Al Al 0.05395(4) 0.09777(8) 0.8238(3) 0.0460(4) Uani 1 d . .
C1 C 0.0894(5) 0.1606(8) 0.6926(6) 0.077(2) Uani 1 d . .
H11 H 0.1395(5) 0.1634(8) 0.6951(6) 0.177(50) Uiso 1 calc R .
H12 H 0.0716(5) 0.2498(8) 0.6789(6) 0.237(74) Uiso 1 calc R .
H13 H 0.0747(5) 0.1002(8) 0.6383(6) 0.525(226) Uiso 1 calc R .
C2 C 0.0884(5) 0.1612(8) 0.9579(7) 0.078(3) Uani 1 d . .
H21 H 0.1385(5) 0.1650(8) 0.9564(7) 0.324(137) Uiso 1 calc R .
H22 H 0.0737(5) 0.1001(8) 1.0116(7) 0.081(22) Uiso 1 calc R .
H23 H 0.0701(5) 0.2499(8) 0.9717(7) 0.098(25) Uiso 1 calc R .
O O 0.04306(10) -0.0897(2) 0.8255(6) 0.0489(6) Uani 1 d . .
B B 0.0926(2) -0.1903(3) 0.8318(7) 0.0437(9) Uani 1 d . .
C3 C 0.1728(2) -0.1605(4) 0.8303(8) 0.0555(10) Uani 1 d . .
H31 H 0.1808(2) -0.0627(4) 0.8351(8) 0.066(12) Uiso 1 calc R .
C4 C 0.2015(4) -0.2140(8) 0.7265(7) 0.076(2) Uani 1 d . .
H41 H 0.2520(4) -0.2058(8) 0.7270(7) 0.153(39) Uiso 1 calc R .
H42 H 0.1838(4) -0.1576(8) 0.6705(7) 0.080(22) Uiso 1 calc R .
C5 C 0.1814(5) -0.3680(10) 0.7026(8) 0.098(3) Uani 1 d . .
H51 H 0.1893(5) -0.3862(10) 0.6293(8) 0.078(23) Uiso 1 calc R .
H52 H 0.2119(5) -0.4269(10) 0.7423(8) 0.429(126) Uiso 1 calc R .
C6 C 0.1075(7) -0.4006(8) 0.7284(7) 0.091(3) Uani 1 d . .
H61 H 0.1037(7) -0.4984(8) 0.7324(7) 0.113(36) Uiso 1 calc R .
H62 H 0.0790(7) -0.3718(8) 0.6701(7) 0.086(23) Uiso 1 calc R .
C7 C 0.0750(2) -0.3436(3) 0.8256(8) 0.0621(11) Uani 1 d . .
H71 H 0.0242(2) -0.3556(3) 0.8229(8) 0.048(9) Uiso 1 calc R .
C8 C 0.1043(8) -0.4023(9) 0.9335(9) 0.107(4) Uani 1 d . .
H81 H 0.0760(8) -0.3685(9) 0.9904(9) 0.265(105) Uiso 1 calc R .
H82 H 0.1007(8) -0.5003(9) 0.9330(9) 0.080(24) Uiso 1 calc R .
C9 C 0.1815(7) -0.3611(8) 0.9515(10) 0.119(5) Uani 1 d . .
H91 H 0.1923(7) -0.3778(8) 1.0242(10) 0.232(81) Uiso 1 calc R .
H92 H 0.2105(7) -0.4218(8) 0.9107(10) 0.066(18) Uiso 1 calc R .
C10 C 0.2016(6) -0.2315(13) 0.9290(8) 0.102(4) Uani 1 d . .
H101 H 0.2521(6) -0.2311(13) 0.9240(8) 0.156(44) Uiso 1 calc R .
H102 H 0.1893(6) -0.1755(13) 0.9883(8) 0.205(71) Uiso 1 calc R .

loop_
_atom_type_symbol
_atom_type_description
_atom_type_scat_dispersion_real
_atom_type_scat_dispersion_imag
_atom_type_scat_source
C C 0.0181 0.0091 'International Tables Vol C Tables 4.2.6.8 and 6.1.1.4'
H H 0.0000 0.0000 'International Tables Vol C Tables 4.2.6.8 and 6.1.1.4'
B B 0.0090 0.0039 'International Tables Vol C Tables 4.2.6.8 and 6.1.1.4'
O O 0.0492 0.0322 'International Tables Vol C Tables 4.2.6.8 and 6.1.1.4'
Al Al 0.2130 0.2455 'International Tables Vol C Tables 4.2.6.8 and 6.1.1.4'

loop_
_geom_angle_atom_site_label_1
_geom_angle_atom_site_label_2
_geom_angle_atom_site_label_3
_geom_angle
_geom_angle_site_symmetry_1
_geom_angle_site_symmetry_3
_geom_angle_publ_flag
O Al O 81.11(9) 2 . ?
O Al C1 112.1(4) 2 . ?
O Al C1 111.8(3) . . ?
O Al C2 110.0(4) 2 . ?
O Al C2 110.3(3) . . ?
C1 Al C2 123.5(2) . . ?
O Al Al 40.62(6) 2 2 ?
O Al Al 40.51(6) . 2 ?
C1 Al Al 118.6(2) . 2 ?
C2 Al Al 117.9(3) . 2 ?
B O Al 131.1(2) . 2 ?
B O Al 129.9(2) . . ?
Al O Al 98.87(9) 2 . ?
O B C7 123.5(3) . . ?
O B C3 122.7(3) . . ?
C7 B C3 113.3(3) . . ?
C4 C3 C10 115.3(4) . . ?
C4 C3 B 107.3(7) . . ?
C10 C3 B 104.7(7) . . ?
C3 C4 C5 114.1(6) . . ?
C6 C5 C4 113.1(7) . . ?
C5 C6 C7 119.8(7) . . ?
C6 C7 B 108.5(6) . . ?
C6 C7 C8 115.9(4) . . ?
B C7 C8 103.5(7) . . ?
C9 C8 C7 111.6(9) . . ?
C10 C9 C8 118.8(9) . . ?
C9 C10 C3 119.8(9) . . ?

loop_
_geom_bond_atom_site_label_1
_geom_bond_atom_site_label_2
_geom_bond_distance
_geom_bond_site_symmetry_2
_geom_bond_publ_flag
Al O 1.859(2) 2 ?
Al O 1.863(2) . ?
Al C1 1.920(8) . ?
Al C2 1.948(9) . ?
Al Al 2.828(2) 2 ?
O B 1.375(4) . ?
O Al 1.859(2) 2 ?
B C7 1.553(5) . ?
B C3 1.564(5) . ?
C3 C4 1.536(13) . ?
C3 C10 1.550(12) . ?
C4 C5 1.598(12) . ?
C5 C6 1.488(15) . ?
C6 C7 1.505(13) . ?
C7 C8 1.603(13) . ?
C8 C9 1.55(2) . ?
C9 C10 1.368(14) . ?

loop_
_geom_torsion_atom_site_label_1
_geom_torsion_atom_site_label_2
_geom_torsion_atom_site_label_3
_geom_torsion_atom_site_label_4
_geom_torsion
_geom_torsion_site_symmetry_1
_geom_torsion_site_symmetry_2
_geom_torsion_site_symmetry_3
_geom_torsion_site_symmetry_4
_geom_torsion_publ_flag
O Al O B -175.6(6) 2 . . . ?
C1 Al O B 74.0(8) . . . . ?
C2 Al O B -67.4(8) . . . . ?
Al Al O B -176.9(10) 2 . . . ?
O Al O Al 1.3(5) 2 . . 2 ?
C1 Al O Al -109.0(4) . . . 2 ?
C2 Al O Al 109.5(4) . . . 2 ?
Al Al O Al 0.0 2 . . 2 ?
Al O B C7 7.8(13) 2 . . . ?
Al O B C7 -176.2(7) . . . . ?
Al O B C3 179.0(7) 2 . . . ?
Al O B C3 -5.0(13) . . . . ?
O B C3 C4 -110.6(8) . . . . ?
C7 B C3 C4 61.4(9) . . . . ?
O B C3 C10 126.4(9) . . . . ?
C7 B C3 C10 -61.6(10) . . . . ?
C10 C3 C4 C5 64.0(7) . . . . ?
B C3 C4 C5 -52.2(8) . . . . ?
C3 C4 C5 C6 42.5(11) . . . . ?
C4 C5 C6 C7 -40.1(13) . . . . ?
C5 C6 C7 B 46.8(11) . . . . ?
C5 C6 C7 C8 -69.1(10) . . . . ?
O B C7 C6 114.8(9) . . . . ?
C3 B C7 C6 -57.2(10) . . . . ?
O B C7 C8 -121.6(10) . . . . ?
C3 B C7 C8 66.4(10) . . . . ?
C6 C7 C8 C9 66.6(9) . . . . ?
B C7 C8 C9 -52.1(10) . . . . ?
C7 C8 C9 C10 42.5(16) . . . . ?
C8 C9 C10 C3 -40.1(19) . . . . ?
C4 C3 C10 C9 -71.4(12) . . . . ?
B C3 C10 C9 46.2(14) . . . . ?
